data_4021222
loop_
_publ_author_name
'Hiroto Nakano'
'Kouichi Takahashi'
'Yuko Okuyama'
'Chieko Senoo'
'Natsumi Tsugawa'
'Yuichiro Suzuki'
'Reiko Fujita'
'Kazuo Sasaki'
'Chizuko Kabuto'

_publ_section_title
;
 Chiral Phosphinooxazolidine Ligands for Palladium- and
 Platinum-Catalyzed Asymmetric Diels-Alder Reactions
;
_journal_name_full 'Journal of Organic Chemistry'
_journal_page_first 7092
_journal_page_last 7100
_journal_paper_doi 10.1021/jo049375j
_journal_volume 69
_journal_year 2004
_chemical_formula_sum 'C39 H35 Cl5 N O P Pd'
_chemical_formula_weight 848.35
_space_group_IT_number 19
_symmetry_cell_setting orthorhombic
_symmetry_Int_Tables_number 19
_symmetry_space_group_name_Hall 'P 2ac 2ab'
_symmetry_space_group_name_H-M 'P 21 21 21'
_cell_angle_alpha 90
_cell_angle_beta 90
_cell_angle_gamma 90
_cell_formula_units_Z 4
_cell_length_a 12.785(3)
_cell_length_b 14.625(4)
_cell_length_c 19.215(5)
_cell_measurement_temperature 173.2
_cell_volume 3593(1)
_exptl_crystal_density_diffrn 1.568
_cod_original_formula_sum 'C39 H35 Cl5 N O P Pd '
_cod_database_code 4021222

loop_
_symmetry_equiv_pos_as_xyz
x,y,z
1/2-x,-y,1/2+z
1/2+x,1/2-y,-z
-x,1/2+y,1/2-z

loop_
_atom_site_label
_atom_site_type_symbol
_atom_site_fract_x
_atom_site_fract_y
_atom_site_fract_z
_atom_site_U_iso_or_equiv
_atom_site_adp_type
_atom_site_occupancy
_atom_site_calc_flag
_atom_site_refinement_flags
_atom_site_disorder_assembly
_atom_site_disorder_group
Pd(1) Pd 0.94013(4) 0.19611(3) 0.80360(2) 0.02881(9) Uani 1.00 d . . .
Cl(1) Cl 1.0802(1) 0.2474(1) 0.86720(8) 0.0403(4) Uani 1.00 d . . .
Cl(2) Cl 1.0429(1) 0.2073(2) 0.70107(9) 0.0560(5) Uani 1.00 d . . .
Cl(4) Cl 0.3616(3) 0.2727(3) 0.7872(2) 0.137(2) Uani 1.00 d . . .
Cl(52) Cl 0.3058(3) 0.1699(2) 0.6663(2) 0.112(1) Uani 1.00 d . . .
Cl(53) Cl 0.2964(5) 0.3643(3) 0.6616(3) 0.191(2) Uani 1.00 d . . .
P(1) P 0.8562(1) 0.1969(1) 0.90644(7) 0.0264(3) Uani 1.00 d . . .
O(1) O 0.6400(3) 0.2171(3) 0.7285(2) 0.034(1) Uani 1.00 d . . .
N(1) N 0.8048(4) 0.1516(3) 0.7487(2) 0.028(1) Uani 1.00 d . . .
C(1) C 0.7945(6) 0.1738(4) 0.6707(3) 0.035(2) Uani 1.00 d . . .
C(2) C 0.7726(7) 0.0796(5) 0.6382(3) 0.047(2) Uani 1.00 d . . .
C(3) C 0.8749(7) 0.0267(5) 0.6378(4) 0.054(2) Uani 1.00 d . . .
C(4) C 0.8907(6) 0.0082(5) 0.7174(3) 0.047(2) Uani 1.00 d . . .
C(5) C 0.7932(6) 0.0483(5) 0.7494(3) 0.039(2) Uani 1.00 d . . .
C(6) C 0.7103(6) 0.0306(4) 0.6958(4) 0.043(2) Uani 1.00 d . . .
C(7) C 0.7063(6) 0.2447(5) 0.6701(3) 0.038(1) Uani 1.00 d . . .
C(8) C 0.7124(4) 0.2019(5) 0.7814(3) 0.028(1) Uani 1.00 d . . .
C(9) C 0.6382(6) 0.2446(5) 0.6043(3) 0.043(2) Uani 1.00 d . . .
C(10) C 0.5325(7) 0.2484(6) 0.6087(4) 0.060(2) Uani 1.00 d . . .
C(11) C 0.4722(7) 0.2599(8) 0.5479(5) 0.084(3) Uani 1.00 d . . .
C(12) C 0.5222(9) 0.2659(7) 0.4837(5) 0.078(3) Uani 1.00 d . . .
C(13) C 0.6264(10) 0.2613(7) 0.4796(4) 0.081(3) Uani 1.00 d . . .
C(14) C 0.6860(8) 0.2516(7) 0.5400(4) 0.073(3) Uani 1.00 d . . .
C(15) C 0.7400(6) 0.3446(5) 0.6833(3) 0.039(2) Uani 1.00 d . . .
C(16) C 0.6719(6) 0.4049(5) 0.7124(4) 0.048(2) Uani 1.00 d . . .
C(17) C 0.6999(7) 0.4950(6) 0.7237(5) 0.060(2) Uani 1.00 d . . .
C(18) C 0.7962(7) 0.5258(5) 0.7057(4) 0.054(2) Uani 1.00 d . . .
C(19) C 0.8642(7) 0.4651(6) 0.6749(4) 0.056(2) Uani 1.00 d . . .
C(20) C 0.8388(6) 0.3760(6) 0.6647(4) 0.046(2) Uani 1.00 d . . .
C(21) C 0.6661(5) 0.1541(4) 0.8431(3) 0.029(1) Uani 1.00 d . . .
C(22) C 0.5653(5) 0.1181(4) 0.8407(3) 0.035(2) Uani 1.00 d . . .
C(23) C 0.5245(5) 0.0730(5) 0.8976(3) 0.039(2) Uani 1.00 d . . .
C(24) C 0.5833(5) 0.0641(6) 0.9578(3) 0.048(2) Uani 1.00 d . . .
C(25) C 0.6812(5) 0.1001(5) 0.9615(3) 0.038(2) Uani 1.00 d . . .
C(26) C 0.7261(5) 0.1448(4) 0.9047(3) 0.028(1) Uani 1.00 d . . .
C(27) C 0.9222(5) 0.1359(4) 0.9760(3) 0.029(1) Uani 1.00 d . . .
C(28) C 0.9266(6) 0.0416(5) 0.9726(3) 0.042(2) Uani 1.00 d . . .
C(29) C 0.9780(6) -0.0078(5) 1.0252(4) 0.049(2) Uani 1.00 d . . .
C(30) C 1.0227(6) 0.0385(6) 1.0806(4) 0.048(2) Uani 1.00 d . . .
C(31) C 1.0201(5) 0.1305(6) 1.0833(3) 0.045(2) Uani 1.00 d . . .
C(32) C 0.9702(5) 0.1803(5) 1.0316(3) 0.035(2) Uani 1.00 d . . .
C(33) C 0.8305(5) 0.3122(5) 0.9358(3) 0.033(1) Uani 1.00 d . . .
C(34) C 0.7726(5) 0.3266(5) 0.9962(3) 0.042(2) Uani 1.00 d . . .
C(35) C 0.7518(6) 0.4154(6) 1.0179(4) 0.052(2) Uani 1.00 d . . .
C(36) C 0.7842(6) 0.4891(6) 0.9797(5) 0.057(2) Uani 1.00 d . . .
C(37) C 0.8407(6) 0.4754(5) 0.9185(5) 0.054(2) Uani 1.00 d . . .
C(38) C 0.8647(5) 0.3886(5) 0.8964(4) 0.039(2) Uani 1.00 d . . .
C(51) C 0.2854(7) 0.2663(8) 0.7206(6) 0.094(3) Uani 1.00 d . . .
H(1) H 0.7916 0.0245 0.8004 0.0547 Uiso 1.00 calc . . .
H(2) H 0.8718 -0.0276 0.6108 0.0669 Uiso 1.00 calc . . .
H(3) H 0.9314 0.0642 0.6189 0.0669 Uiso 1.00 calc . . .
H(4) H 0.8972 -0.0568 0.7265 0.0607 Uiso 1.00 calc . . .
H(5) H 0.9537 0.0364 0.7350 0.0607 Uiso 1.00 calc . . .
H(6) H 0.6434 0.0590 0.7072 0.0548 Uiso 1.00 calc . . .
H(7) H 0.6962 -0.0332 0.6882 0.0548 Uiso 1.00 calc . . .
H(8) H 0.8581 0.2004 0.6534 0.0428 Uiso 1.00 calc . . .
H(9) H 0.7378 0.0817 0.5936 0.0575 Uiso 1.00 calc . . .
H(10) H 0.4996 0.2445 0.6525 0.0717 Uiso 1.00 calc . . .
H(11) H 0.3981 0.2637 0.5504 0.1046 Uiso 1.00 calc . . .
H(12) H 0.4809 0.2718 0.4425 0.0932 Uiso 1.00 calc . . .
H(13) H 0.6583 0.2665 0.4358 0.0986 Uiso 1.00 calc . . .
H(14) H 0.7600 0.2500 0.5368 0.0870 Uiso 1.00 calc . . .
H(15) H 0.6035 0.3844 0.7256 0.0588 Uiso 1.00 calc . . .
H(16) H 0.6507 0.5359 0.7434 0.0710 Uiso 1.00 calc . . .
H(17) H 0.8166 0.5877 0.7142 0.0628 Uiso 1.00 calc . . .
H(18) H 0.9317 0.4868 0.6615 0.0671 Uiso 1.00 calc . . .
H(19) H 0.8891 0.3350 0.6442 0.0564 Uiso 1.00 calc . . .
H(20) H 0.5252 0.1239 0.7993 0.0433 Uiso 1.00 calc . . .
H(21) H 0.4556 0.0485 0.8953 0.0488 Uiso 1.00 calc . . .
H(22) H 0.5544 0.0330 0.9969 0.0559 Uiso 1.00 calc . . .
H(23) H 0.7211 0.0934 1.0030 0.0460 Uiso 1.00 calc . . .
H(24) H 0.8952 0.0103 0.9346 0.0489 Uiso 1.00 calc . . .
H(25) H 0.9812 -0.0728 1.0237 0.0583 Uiso 1.00 calc . . .
H(26) H 1.0554 0.0053 1.1173 0.0584 Uiso 1.00 calc . . .
H(27) H 1.0526 0.1621 1.1210 0.0534 Uiso 1.00 calc . . .
H(28) H 0.9691 0.2452 1.0339 0.0441 Uiso 1.00 calc . . .
H(29) H 0.7466 0.2750 1.0230 0.0505 Uiso 1.00 calc . . .
H(30) H 0.7130 0.4249 1.0604 0.0647 Uiso 1.00 calc . . .
H(31) H 0.7687 0.5502 0.9955 0.0700 Uiso 1.00 calc . . .
H(32) H 0.8628 0.5292 0.8919 0.0693 Uiso 1.00 calc . . .
H(33) H 0.9042 0.3792 0.8537 0.0477 Uiso 1.00 calc . . .
H(34) H 0.7473 0.2598 0.7938 0.0547 Uiso 1.00 calc . . .
H(51) H 0.2139 0.2642 0.7371 0.1068 Uiso 1.00 calc . . .

loop_
_atom_site_aniso_label
_atom_site_aniso_U_11
_atom_site_aniso_U_22
_atom_site_aniso_U_33
_atom_site_aniso_U_12
_atom_site_aniso_U_13
_atom_site_aniso_U_23
Pd(1) 0.0293(2) 0.0397(2) 0.0174(2) -0.0007(2) 0.0013(2) 0.0012(2)
Cl(1) 0.0313(9) 0.053(1) 0.0362(8) -0.0051(8) -0.0028(7) -0.0005(7)
Cl(2) 0.0456(10) 0.096(1) 0.0261(7) -0.003(1) 0.0093(7) 0.0130(10)
Cl(4) 0.109(2) 0.154(4) 0.149(3) 0.019(2) -0.033(2) -0.029(3)
Cl(52) 0.104(2) 0.095(2) 0.139(3) -0.001(2) 0.011(2) 0.011(2)
Cl(53) 0.301(7) 0.081(2) 0.190(5) 0.021(4) 0.095(5) -0.010(3)
P(1) 0.0273(7) 0.0359(8) 0.0161(6) -0.0019(8) -0.0002(5) -0.0011(7)
O(1) 0.037(2) 0.042(3) 0.024(2) -0.012(2) -0.009(2) 0.004(2)
N(1) 0.035(2) 0.034(2) 0.015(2) -0.002(2) -0.003(2) -0.001(2)
C(1) 0.054(4) 0.037(3) 0.014(2) -0.006(3) -0.005(3) 0.003(2)
C(2) 0.073(5) 0.045(4) 0.022(3) -0.012(3) -0.010(3) -0.007(3)
C(3) 0.088(5) 0.047(5) 0.028(3) 0.008(4) -0.001(4) -0.012(3)
C(4) 0.072(5) 0.040(4) 0.028(3) 0.010(3) -0.001(3) -0.008(3)
C(5) 0.060(4) 0.032(3) 0.026(3) -0.006(3) -0.007(2) 0.001(3)
C(6) 0.063(4) 0.037(4) 0.029(3) -0.007(3) -0.011(3) -0.004(3)
C(7) 0.050(4) 0.041(3) 0.021(2) -0.010(3) -0.003(2) 0.006(3)
C(8) 0.031(3) 0.029(3) 0.025(2) -0.009(2) -0.005(2) 0.001(2)
C(9) 0.067(4) 0.036(4) 0.026(3) -0.008(4) -0.025(3) 0.008(3)
C(10) 0.069(4) 0.074(6) 0.036(4) 0.007(5) -0.024(3) -0.011(4)
C(11) 0.072(6) 0.123(9) 0.056(4) 0.033(6) -0.048(4) -0.022(5)
C(12) 0.128(6) 0.064(6) 0.041(4) 0.003(6) -0.055(4) 0.011(4)
C(13) 0.128(6) 0.085(7) 0.030(4) -0.039(7) -0.035(5) 0.021(4)
C(14) 0.079(6) 0.104(7) 0.037(3) -0.047(6) -0.012(3) 0.019(4)
C(15) 0.046(3) 0.044(3) 0.026(3) -0.012(2) -0.013(3) 0.005(3)
C(16) 0.048(4) 0.044(3) 0.052(5) -0.005(3) -0.002(3) 0.010(3)
C(17) 0.062(4) 0.043(3) 0.074(6) -0.001(4) -0.013(4) 0.004(4)
C(18) 0.069(4) 0.044(4) 0.050(5) -0.017(3) -0.020(4) 0.005(3)
C(19) 0.060(5) 0.059(4) 0.049(4) -0.026(3) -0.002(4) -0.001(3)
C(20) 0.049(4) 0.053(4) 0.036(4) -0.010(3) 0.009(3) 0.002(3)
C(21) 0.034(3) 0.030(3) 0.022(2) -0.002(2) -0.006(2) -0.002(2)
C(22) 0.030(3) 0.050(4) 0.026(3) -0.005(3) -0.005(3) -0.001(2)
C(23) 0.031(3) 0.052(4) 0.035(3) -0.009(3) -0.001(2) 0.006(3)
C(24) 0.035(3) 0.080(5) 0.028(3) -0.012(3) 0.006(2) 0.018(3)
C(25) 0.036(3) 0.057(4) 0.020(3) -0.002(3) -0.001(2) 0.008(3)
C(26) 0.026(2) 0.037(4) 0.022(2) 0.002(2) -0.003(2) 0.000(2)
C(27) 0.027(3) 0.039(2) 0.020(2) 0.002(2) 0.004(2) 0.002(2)
C(28) 0.047(4) 0.040(3) 0.038(3) 0.008(4) 0.005(3) 0.000(3)
C(29) 0.053(5) 0.038(4) 0.057(4) 0.008(3) -0.003(3) 0.014(3)
C(30) 0.039(4) 0.069(4) 0.037(3) 0.015(4) -0.001(3) 0.022(3)
C(31) 0.037(4) 0.070(4) 0.027(3) 0.001(3) -0.007(3) 0.009(3)
C(32) 0.035(3) 0.044(4) 0.027(3) -0.005(3) -0.005(2) 0.000(2)
C(33) 0.032(3) 0.039(2) 0.028(2) 0.005(3) -0.006(2) -0.009(2)
C(34) 0.036(3) 0.061(4) 0.030(3) 0.003(3) 0.001(2) -0.009(3)
C(35) 0.040(4) 0.065(4) 0.052(4) 0.012(4) -0.012(3) -0.022(3)
C(36) 0.048(5) 0.049(4) 0.075(5) 0.008(4) -0.020(3) -0.026(3)
C(37) 0.039(4) 0.043(4) 0.082(5) 0.007(3) -0.015(3) -0.007(4)
C(38) 0.033(4) 0.043(3) 0.039(4) -0.002(3) -0.009(3) 0.000(3)
C(51) 0.041(4) 0.117(5) 0.123(6) -0.023(5) 0.041(3) -0.014(3)

loop_
_geom_bond_atom_site_label_1
_geom_bond_atom_site_label_2
_geom_bond_distance
_geom_bond_site_symmetry_1
_geom_bond_site_symmetry_2
_geom_bond_publ_flag
Pd(1) Cl(1) 2.295(2) . . yes
Pd(1) Cl(2) 2.374(2) . . yes
Pd(1) P(1) 2.249(2) . . yes
Pd(1) N(1) 2.128(6) . . yes
Cl(4) C(51) 1.61(1) . . yes
Cl(52) C(51) 1.77(1) . . yes
Cl(53) C(51) 1.83(1) . . yes
P(1) C(26) 1.830(7) . . yes
P(1) C(27) 1.816(7) . . yes
P(1) C(33) 1.807(8) . . yes
O(1) C(7) 1.464(8) . . yes
O(1) C(8) 1.393(7) . . yes
N(1) C(1) 1.539(8) . . yes
N(1) C(5) 1.519(10) . . yes
N(1) C(8) 1.526(9) . . yes
C(1) C(2) 1.54(1) . . yes
C(1) C(7) 1.53(1) . . yes
C(2) C(3) 1.52(1) . . yes
C(2) C(6) 1.54(1) . . yes
C(3) C(4) 1.57(1) . . yes
C(4) C(5) 1.51(1) . . yes
C(5) C(6) 1.50(1) . . yes
C(7) C(9) 1.535(10) . . yes
C(7) C(15) 1.54(1) . . yes
C(8) C(21) 1.498(9) . . yes
C(9) C(10) 1.36(1) . . yes
C(9) C(14) 1.38(1) . . yes
C(10) C(11) 1.41(1) . . yes
C(11) C(12) 1.39(2) . . yes
C(12) C(13) 1.34(2) . . yes
C(13) C(14) 1.40(1) . . yes
C(15) C(16) 1.36(1) . . yes
C(15) C(20) 1.39(1) . . yes
C(16) C(17) 1.38(1) . . yes
C(17) C(18) 1.36(1) . . yes
C(18) C(19) 1.38(1) . . yes
C(19) C(20) 1.36(1) . . yes
C(21) C(22) 1.39(1) . . yes
C(21) C(26) 1.417(9) . . yes
C(22) C(23) 1.379(10) . . yes
C(23) C(24) 1.39(1) . . yes
C(24) C(25) 1.36(1) . . yes
C(25) C(26) 1.395(10) . . yes
C(27) C(28) 1.38(1) . . yes
C(27) C(32) 1.393(9) . . yes
C(28) C(29) 1.41(1) . . yes
C(29) C(30) 1.38(1) . . yes
C(30) C(31) 1.35(1) . . yes
C(31) C(32) 1.39(1) . . yes
C(33) C(34) 1.393(10) . . yes
C(33) C(38) 1.42(1) . . yes
C(34) C(35) 1.39(1) . . yes
C(35) C(36) 1.37(1) . . yes
C(36) C(37) 1.39(1) . . yes
C(37) C(38) 1.37(1) . . yes
C(1) H(8) 0.961 . . no
C(2) H(9) 0.965 . . no
C(3) H(2) 0.949 . . no
C(3) H(3) 0.977 . . no
C(4) H(4) 0.970 . . no
C(4) H(5) 0.967 . . no
C(5) H(1) 1.038 . . no
C(6) H(6) 0.976 . . no
C(6) H(7) 0.961 . . no
C(8) H(34) 0.986 . . no
C(10) H(10) 0.944 . . no
C(11) H(11) 0.950 . . no
C(12) H(12) 0.955 . . no
C(13) H(13) 0.937 . . no
C(14) H(14) 0.949 . . no
C(16) H(15) 0.959 . . no
C(17) H(16) 0.947 . . no
C(18) H(17) 0.955 . . no
C(19) H(18) 0.955 . . no
C(20) H(19) 0.964 . . no
C(22) H(20) 0.951 . . no
C(23) H(21) 0.953 . . no
C(24) H(22) 0.953 . . no
C(25) H(23) 0.952 . . no
C(28) H(24) 0.951 . . no
C(29) H(25) 0.953 . . no
C(30) H(26) 0.953 . . no
C(31) H(27) 0.955 . . no
C(32) H(28) 0.951 . . no
C(34) H(29) 0.971 . . no
C(35) H(30) 0.966 . . no
C(36) H(31) 0.965 . . no
C(37) H(32) 0.979 . . no
C(38) H(33) 0.972 . . no
C(51) H(51) 0.967 . . no
